data_7021496
loop_
_publ_author_name
'Upmann, Daniel'
'Jones, Peter G.'

_publ_section_title
;
 Synthesis and X-ray structural characterization of the
 (chlorochalcogeno)phosphonium cations R2R'PSCl(+) and R2R'PSeCl(+) as
 their AuCl4(-) salts.
;
_journal_issue 21
_journal_name_full 'Dalton transactions (Cambridge, England : 2003)'
_journal_page_first 7526
_journal_page_last 7528
_journal_paper_doi 10.1039/c3dt50777g
_journal_volume 42
_journal_year 2013
_chemical_formula_sum 'C10 H23 Au Cl5 P S'
_chemical_formula_weight 580.53
_chemical_name_systematic
;
?
;
_space_group_IT_number 2
_symmetry_cell_setting triclinic
_symmetry_space_group_name_Hall '-P 1'
_symmetry_space_group_name_H-M 'P -1'
_atom_sites_solution_hydrogens geom
_atom_sites_solution_primary direct
_atom_sites_solution_secondary difmap
_audit_creation_method SHELXL-97
_cell_angle_alpha 84.346(4)
_cell_angle_beta 78.306(4)
_cell_angle_gamma 66.915(5)
_cell_formula_units_Z 2
_cell_length_a 7.5619(4)
_cell_length_b 8.7408(4)
_cell_length_c 15.4558(6)
_cell_measurement_reflns_used 21451
_cell_measurement_temperature 100(2)
_cell_measurement_theta_max 30.7406
_cell_measurement_theta_min 2.5285
_cell_volume 920.07(8)
_computing_cell_refinement
;
CrysAlisPro, Oxford Diffraction Ltd.,
Version 1.171.35.15 (release 03-08-2011 CrysAlis171 .NET)
(compiled Aug 3 2011,13:03:54)
;
_computing_data_collection
;
CrysAlisPro, Oxford Diffraction Ltd.,
Version 1.171.35.15 (release 03-08-2011 CrysAlis171 .NET)
(compiled Aug 3 2011,13:03:54)
;
_computing_data_reduction
;
CrysAlisPro, Oxford Diffraction Ltd.,
Version 1.171.35.15 (release 03-08-2011 CrysAlis171 .NET)
(compiled Aug 3 2011,13:03:54)
;
_computing_molecular_graphics 'Bruker XP'
_computing_publication_material SHELXL-97
_computing_structure_refinement 'SHELXL-97 (Sheldrick, 1997)'
_computing_structure_solution 'SHELXS-97 (Sheldrick, 1990)'
_diffrn_ambient_temperature 100(2)
_diffrn_detector_area_resol_mean 16.1419
_diffrn_measured_fraction_theta_full 0.988
_diffrn_measured_fraction_theta_max 0.947
_diffrn_measurement_device_type 'Oxford Diffraction Xcalibur, Eos'
_diffrn_measurement_method '\w scan'
_diffrn_radiation_monochromator graphite
_diffrn_radiation_source 'Enhance (Mo) X-ray Source'
_diffrn_radiation_type MoK\a
_diffrn_radiation_wavelength 0.71073
_diffrn_reflns_av_R_equivalents 0.0323
_diffrn_reflns_av_sigmaI/netI 0.0186
_diffrn_reflns_limit_h_max 10
_diffrn_reflns_limit_h_min -10
_diffrn_reflns_limit_k_max 12
_diffrn_reflns_limit_k_min -12
_diffrn_reflns_limit_l_max 22
_diffrn_reflns_limit_l_min -22
_diffrn_reflns_number 50339
_diffrn_reflns_theta_full 30.00
_diffrn_reflns_theta_max 30.81
_diffrn_reflns_theta_min 2.53
_exptl_absorpt_coefficient_mu 8.904
_exptl_absorpt_correction_T_max 1.00000
_exptl_absorpt_correction_T_min 0.31555
_exptl_absorpt_correction_type multi-scan
_exptl_absorpt_process_details
;
CrysAlisPro, Oxford Diffraction Ltd.,
Version 1.171.35.15 (release 03-08-2011 CrysAlis171 .NET)
(compiled Aug 3 2011,13:03:54)
;
_exptl_crystal_colour yellow
_exptl_crystal_density_diffrn 2.095
_exptl_crystal_density_method 'not measured'
_exptl_crystal_description plate
_exptl_crystal_F_000 556
_exptl_crystal_size_max 0.20
_exptl_crystal_size_mid 0.18
_exptl_crystal_size_min 0.05
_refine_diff_density_max 1.299
_refine_diff_density_min -1.081
_refine_diff_density_rms 0.108
_refine_ls_extinction_coef 0.00167(11)
_refine_ls_extinction_expression Fc^*^=kFc[1+0.001xFc^2^\l^3^/sin(2\q)]^-1/4^
_refine_ls_extinction_method SHELXL
_refine_ls_goodness_of_fit_ref 1.050
_refine_ls_hydrogen_treatment constr
_refine_ls_matrix_type full
_refine_ls_number_parameters 174
_refine_ls_number_reflns 5453
_refine_ls_number_restraints 0
_refine_ls_restrained_S_all 1.050
_refine_ls_R_factor_all 0.0212
_refine_ls_R_factor_gt 0.0166
_refine_ls_shift/su_max 0.003
_refine_ls_shift/su_mean 0.000
_refine_ls_structure_factor_coef Fsqd
_refine_ls_weighting_details 'calc w=1/[\s^2^(Fo^2^)+(0.0146P)^2^+0.7156P] where P=(Fo^2^+2Fc^2^)/3'
_refine_ls_weighting_scheme calc
_refine_ls_wR_factor_gt 0.0343
_refine_ls_wR_factor_ref 0.0360
_reflns_number_gt 4838
_reflns_number_total 5453
_reflns_threshold_expression >2sigma(I)
_cod_data_source_file c3dt50777g.txt
_cod_data_source_block arco
_cod_original_cell_volume 920.07(7)
_cod_database_code 7021496

loop_
_symmetry_equiv_pos_as_xyz
'x, y, z'
'-x, -y, -z'

loop_
_atom_site_label
_atom_site_type_symbol
_atom_site_fract_x
_atom_site_fract_y
_atom_site_fract_z
_atom_site_U_iso_or_equiv
_atom_site_adp_type
_atom_site_occupancy
_atom_site_symmetry_multiplicity
_atom_site_calc_flag
_atom_site_refinement_flags
Au1 Au 0.5000 1.0000 0.5000 0.01239(3) Uani 1 2 d S
Au2 Au 1.0000 0.0000 0.0000 0.01355(3) Uani 1 2 d S
Cl1 Cl 0.83963(8) 0.40481(7) 0.08881(4) 0.02207(11) Uani 1 1 d .
Cl2 Cl 0.79512(7) 0.97158(6) 0.52926(4) 0.02032(10) Uani 1 1 d .
Cl3 Cl 0.65506(8) 0.79771(6) 0.39766(4) 0.02293(11) Uani 1 1 d .
Cl4 Cl 1.16568(8) 0.15648(7) -0.07470(4) 0.02303(11) Uani 1 1 d .
Cl5 Cl 0.78628(8) 0.08779(7) -0.09592(4) 0.02613(12) Uani 1 1 d .
S1 S 0.61541(8) 0.55864(6) 0.17559(4) 0.01794(10) Uani 1 1 d .
P1 P 0.49846(7) 0.39246(6) 0.24666(3) 0.01224(10) Uani 1 1 d .
C1 C 0.2556(3) 0.5351(2) 0.30323(13) 0.0153(4) Uani 1 1 d .
C2 C 0.4948(3) 0.2469(3) 0.17039(14) 0.0177(4) Uani 1 1 d .
H2 H 0.6350 0.1771 0.1483 0.021 Uiso 1 1 calc R
C3 C 0.6515(3) 0.2687(2) 0.32657(14) 0.0150(4) Uani 1 1 d .
H3 H 0.5750 0.2104 0.3665 0.018 Uiso 1 1 calc R
C11 C 0.1898(3) 0.4497(3) 0.38824(14) 0.0202(4) Uani 1 1 d .
H11A H 0.2802 0.4301 0.4292 0.030 Uiso 1 1 calc R
H11B H 0.1894 0.3432 0.3737 0.030 Uiso 1 1 calc R
H11C H 0.0579 0.5213 0.4159 0.030 Uiso 1 1 calc R
C12 C 0.1073(3) 0.5766(3) 0.24088(14) 0.0207(4) Uani 1 1 d .
H12A H 0.0889 0.4755 0.2304 0.031 Uiso 1 1 calc R
H12B H 0.1564 0.6209 0.1846 0.031 Uiso 1 1 calc R
H12C H -0.0179 0.6599 0.2680 0.031 Uiso 1 1 calc R
C13 C 0.2660(3) 0.6982(3) 0.32643(15) 0.0206(4) Uani 1 1 d .
H13A H 0.1412 0.7664 0.3619 0.031 Uiso 1 1 calc R
H13B H 0.2922 0.7592 0.2719 0.031 Uiso 1 1 calc R
H13C H 0.3711 0.6728 0.3602 0.031 Uiso 1 1 calc R
C21 C 0.4055(4) 0.1256(3) 0.22073(16) 0.0242(5) Uani 1 1 d .
H21A H 0.2656 0.1860 0.2419 0.036 Uiso 1 1 calc R
H21B H 0.4704 0.0758 0.2712 0.036 Uiso 1 1 calc R
H21C H 0.4236 0.0376 0.1811 0.036 Uiso 1 1 calc R
C22 C 0.4073(4) 0.3229(3) 0.08773(15) 0.0272(5) Uani 1 1 d .
H22A H 0.4485 0.2366 0.0437 0.041 Uiso 1 1 calc R
H22B H 0.4531 0.4114 0.0631 0.041 Uiso 1 1 calc R
H22C H 0.2644 0.3695 0.1034 0.041 Uiso 1 1 calc R
C31 C 0.6958(3) 0.3759(3) 0.38546(15) 0.0229(5) Uani 1 1 d .
H31A H 0.7744 0.3041 0.4279 0.034 Uiso 1 1 calc R
H31B H 0.5729 0.4545 0.4175 0.034 Uiso 1 1 calc R
H31C H 0.7684 0.4376 0.3486 0.034 Uiso 1 1 calc R
C32 C 0.8420(3) 0.1330(3) 0.28274(15) 0.0216(4) Uani 1 1 d .
H32A H 0.9202 0.1849 0.2416 0.032 Uiso 1 1 calc R
H32B H 0.8109 0.0586 0.2504 0.032 Uiso 1 1 calc R
H32C H 0.9163 0.0689 0.3283 0.032 Uiso 1 1 calc R

loop_
_atom_site_aniso_label
_atom_site_aniso_U_11
_atom_site_aniso_U_22
_atom_site_aniso_U_33
_atom_site_aniso_U_23
_atom_site_aniso_U_13
_atom_site_aniso_U_12
Au1 0.00974(5) 0.01046(5) 0.01638(6) 0.00042(4) -0.00134(4) -0.00389(4)
Au2 0.01509(6) 0.01277(5) 0.01290(6) -0.00121(4) -0.00292(4) -0.00503(4)
Cl1 0.0175(2) 0.0233(2) 0.0232(3) -0.0011(2) 0.00370(19) -0.0088(2)
Cl2 0.0134(2) 0.0207(2) 0.0283(3) 0.0000(2) -0.00544(19) -0.00718(18)
Cl3 0.0181(2) 0.0202(2) 0.0277(3) -0.0092(2) -0.0005(2) -0.00397(19)
Cl4 0.0239(3) 0.0218(2) 0.0256(3) 0.0033(2) -0.0035(2) -0.0125(2)
Cl5 0.0254(3) 0.0343(3) 0.0223(3) 0.0057(2) -0.0121(2) -0.0129(2)
S1 0.0162(2) 0.0147(2) 0.0212(3) 0.00216(19) -0.00016(19) -0.00623(18)
P1 0.0107(2) 0.0125(2) 0.0131(2) -0.00008(18) -0.00189(18) -0.00431(18)
C1 0.0118(9) 0.0165(9) 0.0148(9) 0.0004(7) -0.0010(7) -0.0033(7)
C2 0.0173(10) 0.0222(10) 0.0158(10) -0.0055(8) -0.0012(8) -0.0095(8)
C3 0.0138(9) 0.0129(9) 0.0179(10) 0.0023(7) -0.0055(8) -0.0038(7)
C11 0.0157(10) 0.0233(10) 0.0175(10) 0.0016(8) 0.0013(8) -0.0055(8)
C12 0.0126(10) 0.0265(11) 0.0200(11) 0.0008(8) -0.0034(8) -0.0042(8)
C13 0.0197(10) 0.0143(9) 0.0250(11) -0.0033(8) -0.0040(9) -0.0027(8)
C21 0.0265(12) 0.0249(11) 0.0266(12) -0.0042(9) -0.0027(9) -0.0155(9)
C22 0.0271(12) 0.0406(14) 0.0167(11) -0.0049(10) -0.0036(9) -0.0152(11)
C31 0.0251(11) 0.0194(10) 0.0254(12) -0.0008(9) -0.0138(9) -0.0052(9)
C32 0.0177(10) 0.0165(10) 0.0264(12) -0.0001(8) -0.0065(9) -0.0010(8)

loop_
_atom_type_symbol
_atom_type_description
_atom_type_scat_dispersion_real
_atom_type_scat_dispersion_imag
_atom_type_scat_source
C C 0.0033 0.0016 'International Tables Vol C Tables 4.2.6.8 and 6.1.1.4'
H H 0.0000 0.0000 'International Tables Vol C Tables 4.2.6.8 and 6.1.1.4'
P P 0.1023 0.0942 'International Tables Vol C Tables 4.2.6.8 and 6.1.1.4'
S S 0.1246 0.1234 'International Tables Vol C Tables 4.2.6.8 and 6.1.1.4'
Cl Cl 0.1484 0.1585 'International Tables Vol C Tables 4.2.6.8 and 6.1.1.4'
Au Au -2.0133 8.8022 'International Tables Vol C Tables 4.2.6.8 and 6.1.1.4'

loop_
_geom_angle_atom_site_label_1
_geom_angle_atom_site_label_2
_geom_angle_atom_site_label_3
_geom_angle
_geom_angle_site_symmetry_1
_geom_angle_site_symmetry_3
Cl3 Au1 Cl3 179.999(1) 2_676 .
Cl3 Au1 Cl2 90.35(2) 2_676 .
Cl3 Au1 Cl2 89.65(2) . .
Cl3 Au1 Cl2 89.66(2) 2_676 2_676
Cl3 Au1 Cl2 90.34(2) . 2_676
Cl2 Au1 Cl2 179.998(1) . 2_676
Cl5 Au2 Cl5 179.999(2) 2_755 .
Cl5 Au2 Cl4 90.43(2) 2_755 2_755
Cl5 Au2 Cl4 89.57(2) . 2_755
Cl5 Au2 Cl4 89.57(2) 2_755 .
Cl5 Au2 Cl4 90.43(2) . .
Cl4 Au2 Cl4 180.00(3) 2_755 .
Cl1 S1 P1 101.57(3) . .
C2 P1 C3 107.15(9) . .
C2 P1 C1 115.86(10) . .
C3 P1 C1 111.39(9) . .
C2 P1 S1 109.35(7) . .
C3 P1 S1 110.73(7) . .
C1 P1 S1 102.30(7) . .
C11 C1 C13 109.53(17) . .
C11 C1 C12 109.89(17) . .
C13 C1 C12 108.50(17) . .
C11 C1 P1 109.31(14) . .
C13 C1 P1 110.59(14) . .
C12 C1 P1 109.01(14) . .
C22 C2 C21 112.40(19) . .
C22 C2 P1 116.51(16) . .
C21 C2 P1 110.40(14) . .
C31 C3 C32 110.39(17) . .
C31 C3 P1 112.89(14) . .
C32 C3 P1 112.80(14) . .

loop_
_geom_bond_atom_site_label_1
_geom_bond_atom_site_label_2
_geom_bond_distance
_geom_bond_site_symmetry_2
Au1 Cl3 2.2752(5) 2_676
Au1 Cl3 2.2753(5) .
Au1 Cl2 2.2801(5) .
Au1 Cl2 2.2801(5) 2_676
Au2 Cl5 2.2744(5) 2_755
Au2 Cl5 2.2744(5) .
Au2 Cl4 2.2846(5) 2_755
Au2 Cl4 2.2847(5) .
Cl1 S1 2.0316(7) .
S1 P1 2.0970(7) .
P1 C2 1.829(2) .
P1 C3 1.836(2) .
P1 C1 1.860(2) .
C1 C11 1.538(3) .
C1 C13 1.538(3) .
C1 C12 1.539(3) .
C2 C22 1.530(3) .
C2 C21 1.540(3) .
C3 C31 1.535(3) .
C3 C32 1.538(3) .
